data_7202081
loop_
_publ_author_name
'Zhang, Zhi-Hui'
'Du, Miao'

_publ_section_title
;
 Flexible and versatile anionic modules in the direction of 1-D, 2-D,
 and 3-D coordination frameworks by metal--ligand synergistic
 interactions
;
_journal_issue 10
_journal_name_full CrystEngComm
_journal_page_first 1350
_journal_paper_doi 10.1039/b803736a
_journal_volume 10
_journal_year 2008
_chemical_formula_sum 'C18 H16 N6 O8 S2 Zn'
_chemical_formula_weight 573.86
_chemical_name_systematic
;
?
;
_space_group_IT_number 2
_symmetry_cell_setting triclinic
_symmetry_space_group_name_Hall '-P 1'
_symmetry_space_group_name_H-M 'P -1'
_atom_sites_solution_hydrogens geom
_atom_sites_solution_primary direct
_atom_sites_solution_secondary difmap
_audit_creation_method SHELXL-97
_cell_angle_alpha 113.281(7)
_cell_angle_beta 95.691(8)
_cell_angle_gamma 98.615(8)
_cell_formula_units_Z 2
_cell_length_a 8.345(5)
_cell_length_b 11.673(7)
_cell_length_c 12.642(7)
_cell_measurement_reflns_used 1866
_cell_measurement_temperature 293(2)
_cell_volume 1101.3(11)
_computing_cell_refinement 'Bruker APEX II'
_computing_data_collection 'Bruker APEX II'
_computing_data_reduction 'Bruker SAINT'
_computing_molecular_graphics 'Bruker SHELXTL'
_computing_publication_material 'Bruker SHELXTL'
_computing_structure_refinement 'SHELXL-97 (Sheldrick, 1997)'
_computing_structure_solution 'SHELXS-97 (Sheldrick, 1990)'
_diffrn_ambient_temperature 293(2)
_diffrn_measured_fraction_theta_full 0.986
_diffrn_measured_fraction_theta_max 0.986
_diffrn_measurement_device_type 'APEX II CCD area detector'
_diffrn_measurement_method 'phi and omega scans'
_diffrn_radiation_monochromator graphite
_diffrn_radiation_source 'fine-focus sealed tube'
_diffrn_radiation_type MoK\a
_diffrn_radiation_wavelength 0.71073
_diffrn_reflns_av_R_equivalents 0.0207
_diffrn_reflns_av_sigmaI/netI 0.0422
_diffrn_reflns_limit_h_max 5
_diffrn_reflns_limit_h_min -9
_diffrn_reflns_limit_k_max 13
_diffrn_reflns_limit_k_min -13
_diffrn_reflns_limit_l_max 15
_diffrn_reflns_limit_l_min -15
_diffrn_reflns_number 5978
_diffrn_reflns_theta_full 25.00
_diffrn_reflns_theta_max 25.00
_diffrn_reflns_theta_min 1.78
_exptl_absorpt_coefficient_mu 1.365
_exptl_absorpt_correction_T_max 1.000000
_exptl_absorpt_correction_T_min 0.743912
_exptl_absorpt_correction_type multi-scan
_exptl_absorpt_process_details SADABS
_exptl_crystal_colour Colorless
_exptl_crystal_density_diffrn 1.730
_exptl_crystal_density_meas ?
_exptl_crystal_density_method 'not measured'
_exptl_crystal_description Rhombic
_exptl_crystal_F_000 584
_exptl_crystal_size_max 0.28
_exptl_crystal_size_mid 0.26
_exptl_crystal_size_min 0.24
_refine_diff_density_max 0.342
_refine_diff_density_min -0.284
_refine_diff_density_rms 0.059
_refine_ls_extinction_method none
_refine_ls_goodness_of_fit_ref 1.002
_refine_ls_hydrogen_treatment constr
_refine_ls_matrix_type full
_refine_ls_number_parameters 316
_refine_ls_number_reflns 3818
_refine_ls_number_restraints 0
_refine_ls_restrained_S_all 1.002
_refine_ls_R_factor_all 0.0478
_refine_ls_R_factor_gt 0.0329
_refine_ls_shift/su_max 0.000
_refine_ls_shift/su_mean 0.000
_refine_ls_structure_factor_coef Fsqd
_refine_ls_weighting_details 'calc w=1/[\s^2^(Fo^2^)+(0.0438P)^2^+0.0000P] where P=(Fo^2^+2Fc^2^)/3'
_refine_ls_weighting_scheme calc
_refine_ls_wR_factor_gt 0.0767
_refine_ls_wR_factor_ref 0.0803
_reflns_number_gt 2933
_reflns_number_total 3818
_reflns_threshold_expression >2sigma(I)
_cod_data_source_file b803736a.txt
_cod_data_source_block 2
_cod_depositor_comments
;
The following automatic conversions were performed:
'_symmetry_cell_setting' value 'Triclinic' changed to 'triclinic'
according to '/home/saulius/struct/CIF-dictionaries/cif_core.dic'
dictionary named 'cif_core.dic' version 2.4.1 from
2010-06-29.

'_exptl_absorpt_correction_type' value 'MULTI-SCAN' changed
to 'multi-scan' according to
'/home/saulius/struct/CIF-dictionaries/cif_core.dic' dictionary named
'cif_core.dic' version 2.4.1 from 2010-06-29.

Automatic conversion script
Id: cif_fix_enum 1527 2010-12-29 10:47:43Z saulius 

The following automatic conversions were performed:

'_exptl_crystal_density_meas' value 'NONE' was changed to '?' - the
value is perceived as not measured.

Automatic conversion script
Id: cif_fix_values 3008 2015-01-20 13:52:24Z robertas 
;
_cod_original_cell_volume 1101.4(11)
_cod_original_sg_symbol_H-M P-1
_cod_database_code 7202081

loop_
_symmetry_equiv_pos_as_xyz
'x, y, z'
'-x, -y, -z'

loop_
_atom_site_label
_atom_site_type_symbol
_atom_site_fract_x
_atom_site_fract_y
_atom_site_fract_z
_atom_site_U_iso_or_equiv
_atom_site_adp_type
_atom_site_occupancy
_atom_site_symmetry_multiplicity
_atom_site_calc_flag
_atom_site_refinement_flags
_atom_site_disorder_assembly
_atom_site_disorder_group
Zn1 Zn 0.24206(4) 0.15598(3) 0.48379(3) 0.03510(12) Uani 1 1 d . . .
S1 S -0.02458(11) 0.52460(8) 0.76847(7) 0.0484(2) Uani 1 1 d . . .
S2 S 0.59417(9) 0.28583(7) 0.23944(6) 0.0421(2) Uani 1 1 d . . .
O1 O 0.0372(3) 0.1974(2) 0.55683(17) 0.0527(6) Uani 1 1 d . . .
O2 O 0.1199(3) 0.3837(3) 0.5558(2) 0.0860(9) Uani 1 1 d . . .
O3 O 0.1957(2) 0.59363(18) 0.96020(15) 0.0404(5) Uani 1 1 d . . .
O4 O 0.5505(3) 0.1158(2) 0.44972(18) 0.0566(6) Uani 1 1 d . . .
O5 O 0.4029(2) 0.24271(17) 0.41508(15) 0.0341(4) Uani 1 1 d . . .
O6 O 0.3555(2) 0.15358(17) 0.05818(15) 0.0354(5) Uani 1 1 d . . .
O7 O 0.2235(3) -0.0181(2) 0.4783(2) 0.0746(8) Uani 1 1 d . . .
H7A H 0.3118 -0.0378 0.4985 0.112 Uiso 1 1 d R . .
H7B H 0.1351 -0.0737 0.4596 0.112 Uiso 1 1 d R . .
N1 N 0.6008(3) 0.7474(2) 1.34146(18) 0.0343(6) Uani 1 1 d . . .
N2 N 0.2339(3) 0.4134(2) 0.9653(2) 0.0507(7) Uani 1 1 d . . .
N3 N 0.1205(3) 0.3842(2) 0.8630(2) 0.0480(7) Uani 1 1 d . . .
N4 N -0.0810(3) -0.0771(2) -0.30704(19) 0.0394(6) Uani 1 1 d . . .
N5 N 0.3036(3) -0.0400(2) 0.05289(19) 0.0402(6) Uani 1 1 d . . .
N6 N 0.4316(3) 0.0366(2) 0.14828(19) 0.0400(6) Uani 1 1 d . . .
C1 C 0.3861(3) 0.6109(3) 1.1289(2) 0.0328(7) Uani 1 1 d . . .
C2 C 0.4337(4) 0.7418(3) 1.1731(2) 0.0424(8) Uani 1 1 d . . .
H2 H 0.3945 0.7864 1.1328 0.051 Uiso 1 1 calc R . .
C3 C 0.5409(4) 0.8051(3) 1.2784(2) 0.0409(7) Uani 1 1 d . . .
H3 H 0.5734 0.8932 1.3072 0.049 Uiso 1 1 calc R . .
C4 C 0.5509(4) 0.6204(3) 1.2975(2) 0.0420(8) Uani 1 1 d . . .
H4 H 0.5891 0.5778 1.3401 0.050 Uiso 1 1 calc R . .
C5 C 0.4463(4) 0.5500(3) 1.1927(2) 0.0409(7) Uani 1 1 d . . .
H5 H 0.4165 0.4618 1.1651 0.049 Uiso 1 1 calc R . .
C6 C 0.2728(3) 0.5341(3) 1.0178(2) 0.0353(7) Uani 1 1 d . . .
C7 C 0.1025(4) 0.4925(3) 0.8652(2) 0.0369(7) Uani 1 1 d . . .
C8 C -0.0964(3) 0.3631(3) 0.6602(2) 0.0334(7) Uani 1 1 d . . .
H8A H -0.1263 0.3083 0.6993 0.040 Uiso 1 1 calc R . .
H8B H -0.1946 0.3589 0.6097 0.040 Uiso 1 1 calc R . .
C9 C 0.0310(4) 0.3136(4) 0.5858(2) 0.0449(8) Uani 1 1 d . . .
C10 C 0.1431(3) -0.0029(3) -0.1012(2) 0.0324(7) Uani 1 1 d . . .
C11 C 0.0455(3) -0.1248(3) -0.1554(2) 0.0386(7) Uani 1 1 d . . .
H11 H 0.0532 -0.1835 -0.1235 0.046 Uiso 1 1 calc R . .
C12 C -0.0624(4) -0.1573(3) -0.2567(2) 0.0402(7) Uani 1 1 d . . .
H12 H -0.1262 -0.2395 -0.2925 0.048 Uiso 1 1 calc R . .
C13 C 0.0106(4) 0.0399(3) -0.2520(2) 0.0486(8) Uani 1 1 d . . .
H13 H -0.0013 0.0976 -0.2846 0.058 Uiso 1 1 calc R . .
C14 C 0.1224(4) 0.0816(3) -0.1496(2) 0.0453(8) Uani 1 1 d . . .
H14 H 0.1823 0.1650 -0.1143 0.054 Uiso 1 1 calc R . .
C15 C 0.2640(3) 0.0315(3) 0.0037(2) 0.0320(6) Uani 1 1 d . . .
C16 C 0.4557(3) 0.1478(3) 0.1470(2) 0.0336(7) Uani 1 1 d . . .
C17 C 0.6613(3) 0.2326(3) 0.3486(2) 0.0399(7) Uani 1 1 d . . .
H17A H 0.7120 0.1604 0.3120 0.048 Uiso 1 1 calc R . .
H17B H 0.7455 0.3003 0.4077 0.048 Uiso 1 1 calc R . .
C18 C 0.5287(3) 0.1939(3) 0.4089(2) 0.0344(7) Uani 1 1 d . . .
O8 O 0.3076(3) 0.4793(2) 0.4318(2) 0.0646(7) Uani 1 1 d . . .
H8' H 0.2359 0.4596 0.4684 0.097 Uiso 1 1 d R . .
H8" H 0.3834 0.4369 0.4186 0.097 Uiso 1 1 d R . .

loop_
_atom_site_aniso_label
_atom_site_aniso_U_11
_atom_site_aniso_U_22
_atom_site_aniso_U_33
_atom_site_aniso_U_23
_atom_site_aniso_U_13
_atom_site_aniso_U_12
Zn1 0.02978(19) 0.0362(2) 0.03186(19) 0.00842(15) 0.00021(14) 0.00474(15)
S1 0.0546(5) 0.0374(5) 0.0427(4) 0.0124(4) -0.0157(4) 0.0070(4)
S2 0.0408(5) 0.0420(5) 0.0338(4) 0.0127(4) -0.0061(3) -0.0027(4)
O1 0.0442(13) 0.0615(16) 0.0402(12) 0.0061(11) 0.0000(10) 0.0233(12)
O2 0.0710(19) 0.131(3) 0.0885(19) 0.0713(19) 0.0421(16) 0.0240(17)
O3 0.0458(12) 0.0350(12) 0.0325(10) 0.0108(9) -0.0087(9) 0.0048(10)
O4 0.0679(16) 0.0706(16) 0.0583(14) 0.0423(13) 0.0195(12) 0.0435(13)
O5 0.0293(11) 0.0375(12) 0.0346(10) 0.0134(9) 0.0006(8) 0.0121(9)
O6 0.0362(11) 0.0336(12) 0.0296(10) 0.0106(9) -0.0046(9) 0.0011(9)
O7 0.0492(14) 0.0396(14) 0.112(2) 0.0200(14) -0.0383(14) 0.0089(11)
N1 0.0327(13) 0.0336(15) 0.0303(12) 0.0101(11) 0.0015(10) 0.0000(11)
N2 0.0657(19) 0.0348(17) 0.0390(14) 0.0114(13) -0.0173(13) 0.0023(14)
N3 0.0614(18) 0.0364(16) 0.0361(14) 0.0120(12) -0.0123(13) 0.0030(13)
N4 0.0390(14) 0.0412(16) 0.0290(12) 0.0090(12) -0.0009(11) 0.0026(12)
N5 0.0445(15) 0.0335(15) 0.0334(13) 0.0083(12) -0.0045(11) 0.0049(12)
N6 0.0424(15) 0.0375(16) 0.0337(13) 0.0123(12) -0.0065(11) 0.0053(12)
C1 0.0337(16) 0.0315(17) 0.0279(14) 0.0095(13) 0.0025(12) 0.0015(13)
C2 0.051(2) 0.040(2) 0.0353(16) 0.0179(15) -0.0005(15) 0.0066(16)
C3 0.0497(19) 0.0294(17) 0.0351(16) 0.0090(14) -0.0004(15) 0.0005(15)
C4 0.0428(18) 0.041(2) 0.0392(16) 0.0182(15) -0.0067(14) 0.0041(15)
C5 0.0473(19) 0.0292(17) 0.0379(16) 0.0115(14) -0.0056(14) -0.0007(14)
C6 0.0374(17) 0.0368(19) 0.0294(14) 0.0133(14) 0.0012(13) 0.0049(14)
C7 0.0381(17) 0.0357(18) 0.0287(15) 0.0093(13) -0.0025(13) 0.0005(14)
C8 0.0305(15) 0.0358(17) 0.0276(14) 0.0088(13) -0.0012(12) 0.0051(13)
C9 0.0338(18) 0.071(3) 0.0286(15) 0.0197(17) 0.0012(13) 0.0132(17)
C10 0.0310(15) 0.0337(18) 0.0254(14) 0.0066(13) 0.0030(12) 0.0033(13)
C11 0.0402(17) 0.0367(18) 0.0345(15) 0.0117(14) 0.0019(14) 0.0072(15)
C12 0.0360(17) 0.0346(18) 0.0364(16) 0.0046(14) -0.0002(14) 0.0010(14)
C13 0.056(2) 0.044(2) 0.0381(17) 0.0178(15) -0.0086(16) -0.0028(17)
C14 0.051(2) 0.0376(19) 0.0363(16) 0.0123(15) -0.0069(15) -0.0049(15)
C15 0.0320(16) 0.0289(17) 0.0275(14) 0.0051(13) 0.0040(12) 0.0040(13)
C16 0.0325(16) 0.0391(19) 0.0260(14) 0.0115(13) -0.0002(12) 0.0073(14)
C17 0.0313(16) 0.052(2) 0.0286(15) 0.0091(14) -0.0021(13) 0.0115(14)
C18 0.0327(16) 0.0394(19) 0.0242(14) 0.0057(13) -0.0030(12) 0.0139(14)
O8 0.0569(15) 0.0609(16) 0.0963(18) 0.0507(15) 0.0204(14) 0.0158(12)

loop_
_atom_type_symbol
_atom_type_description
_atom_type_scat_dispersion_real
_atom_type_scat_dispersion_imag
_atom_type_scat_source
C C 0.0033 0.0016 'International Tables Vol C Tables 4.2.6.8 and 6.1.1.4'
H H 0.0000 0.0000 'International Tables Vol C Tables 4.2.6.8 and 6.1.1.4'
N N 0.0061 0.0033 'International Tables Vol C Tables 4.2.6.8 and 6.1.1.4'
O O 0.0106 0.0060 'International Tables Vol C Tables 4.2.6.8 and 6.1.1.4'
S S 0.1246 0.1234 'International Tables Vol C Tables 4.2.6.8 and 6.1.1.4'
Zn Zn 0.2839 1.4301 'International Tables Vol C Tables 4.2.6.8 and 6.1.1.4'

loop_
_geom_angle_atom_site_label_1
_geom_angle_atom_site_label_2
_geom_angle_atom_site_label_3
_geom_angle
_geom_angle_site_symmetry_1
_geom_angle_site_symmetry_3
_geom_angle_publ_flag
O7 Zn1 O5 127.45(9) . . ?
O7 Zn1 O1 97.51(10) . . ?
O5 Zn1 O1 134.58(9) . . ?
O7 Zn1 N1 94.90(9) . 2_667 ?
O5 Zn1 N1 91.53(9) . 2_667 ?
O1 Zn1 N1 90.53(9) . 2_667 ?
O7 Zn1 N4 90.76(9) . 2 ?
O5 Zn1 N4 85.56(9) . 2 ?
O1 Zn1 N4 88.04(9) . 2 ?
N1 Zn1 N4 174.30(9) 2_667 2 ?
C7 S1 C8 97.59(14) . . ?
C16 S2 C17 97.67(14) . . ?
C9 O1 Zn1 111.1(2) . . ?
C7 O3 C6 101.7(2) . . ?
C18 O5 Zn1 108.04(18) . . ?
C16 O6 C15 102.0(2) . . ?
Zn1 O7 H7A 116.9 . . ?
Zn1 O7 H7B 126.1 . . ?
H7A O7 H7B 117.0 . . ?
C3 N1 C4 116.4(2) . . ?
C3 N1 Zn1 125.71(19) . 2_667 ?
C4 N1 Zn1 117.73(18) . 2_667 ?
C6 N2 N3 106.7(2) . . ?
C7 N3 N2 105.3(2) . . ?
C13 N4 C12 116.2(3) . . ?
C13 N4 Zn1 125.6(2) . 2 ?
C12 N4 Zn1 117.89(19) . 2 ?
C15 N5 N6 106.6(2) . . ?
C16 N6 N5 105.4(2) . . ?
C5 C1 C2 118.3(3) . . ?
C5 C1 C6 118.6(3) . . ?
C2 C1 C6 123.1(3) . . ?
C1 C2 C3 118.6(3) . . ?
C1 C2 H2 120.7 . . ?
C3 C2 H2 120.7 . . ?
N1 C3 C2 123.9(3) . . ?
N1 C3 H3 118.0 . . ?
C2 C3 H3 118.0 . . ?
N1 C4 C5 123.4(3) . . ?
N1 C4 H4 118.3 . . ?
C5 C4 H4 118.3 . . ?
C1 C5 C4 119.5(3) . . ?
C1 C5 H5 120.3 . . ?
C4 C5 H5 120.3 . . ?
N2 C6 O3 113.0(2) . . ?
N2 C6 C1 127.5(3) . . ?
O3 C6 C1 119.5(3) . . ?
N3 C7 O3 113.2(3) . . ?
N3 C7 S1 129.1(2) . . ?
O3 C7 S1 117.7(2) . . ?
C9 C8 S1 112.8(2) . . ?
C9 C8 H8A 109.0 . . ?
S1 C8 H8A 109.0 . . ?
C9 C8 H8B 109.0 . . ?
S1 C8 H8B 109.0 . . ?
H8A C8 H8B 107.8 . . ?
O2 C9 O1 123.1(3) . . ?
O2 C9 C8 120.4(3) . . ?
O1 C9 C8 116.5(3) . . ?
C14 C10 C11 118.1(3) . . ?
C14 C10 C15 122.1(3) . . ?
C11 C10 C15 119.9(3) . . ?
C12 C11 C10 119.1(3) . . ?
C12 C11 H11 120.4 . . ?
C10 C11 H11 120.4 . . ?
N4 C12 C11 123.6(3) . . ?
N4 C12 H12 118.2 . . ?
C11 C12 H12 118.2 . . ?
N4 C13 C14 124.4(3) . . ?
N4 C13 H13 117.8 . . ?
C14 C13 H13 117.8 . . ?
C10 C14 C13 118.6(3) . . ?
C10 C14 H14 120.7 . . ?
C13 C14 H14 120.7 . . ?
N5 C15 O6 112.6(2) . . ?
N5 C15 C10 128.4(3) . . ?
O6 C15 C10 119.0(2) . . ?
N6 C16 O6 113.3(2) . . ?
N6 C16 S2 129.7(2) . . ?
O6 C16 S2 117.0(2) . . ?
C18 C17 S2 115.9(2) . . ?
C18 C17 H17A 108.3 . . ?
S2 C17 H17A 108.3 . . ?
C18 C17 H17B 108.3 . . ?
S2 C17 H17B 108.3 . . ?
H17A C17 H17B 107.4 . . ?
O4 C18 O5 123.6(3) . . ?
O4 C18 C17 117.8(3) . . ?
O5 C18 C17 118.6(3) . . ?
H8' O8 H8" 117.1 . . ?

loop_
_geom_bond_atom_site_label_1
_geom_bond_atom_site_label_2
_geom_bond_distance
_geom_bond_site_symmetry_2
_geom_bond_publ_flag
Zn1 O7 1.987(2) . ?
Zn1 O5 2.0251(19) . ?
Zn1 O1 2.053(2) . ?
Zn1 N1 2.210(2) 2_667 ?
Zn1 N4 2.248(2) 2 ?
S1 C7 1.727(3) . ?
S1 C8 1.802(3) . ?
S2 C16 1.727(3) . ?
S2 C17 1.798(3) . ?
O1 C9 1.268(4) . ?
O2 C9 1.218(4) . ?
O3 C7 1.364(3) . ?
O3 C6 1.367(3) . ?
O4 C18 1.238(3) . ?
O5 C18 1.262(3) . ?
O6 C16 1.363(3) . ?
O6 C15 1.372(3) . ?
O7 H7A 0.8501 . ?
O7 H7B 0.8501 . ?
N1 C3 1.336(4) . ?
N1 C4 1.340(4) . ?
N1 Zn1 2.210(2) 2_667 ?
N2 C6 1.270(4) . ?
N2 N3 1.413(3) . ?
N3 C7 1.285(4) . ?
N4 C13 1.328(4) . ?
N4 C12 1.342(4) . ?
N4 Zn1 2.248(2) 2 ?
N5 C15 1.282(4) . ?
N5 N6 1.415(3) . ?
N6 C16 1.290(3) . ?
C1 C5 1.374(4) . ?
C1 C2 1.380(4) . ?
C1 C6 1.468(4) . ?
C2 C3 1.381(4) . ?
C2 H2 0.9300 . ?
C3 H3 0.9300 . ?
C4 C5 1.375(4) . ?
C4 H4 0.9300 . ?
C5 H5 0.9300 . ?
C8 C9 1.517(4) . ?
C8 H8A 0.9700 . ?
C8 H8B 0.9700 . ?
C10 C14 1.373(4) . ?
C10 C11 1.389(4) . ?
C10 C15 1.459(4) . ?
C11 C12 1.370(4) . ?
C11 H11 0.9300 . ?
C12 H12 0.9300 . ?
C13 C14 1.382(4) . ?
C13 H13 0.9300 . ?
C14 H14 0.9300 . ?
C17 C18 1.517(4) . ?
C17 H17A 0.9700 . ?
C17 H17B 0.9700 . ?
O8 H8' 0.8500 . ?
O8 H8" 0.8500 . ?

loop_
_geom_torsion_atom_site_label_1
_geom_torsion_atom_site_label_2
_geom_torsion_atom_site_label_3
_geom_torsion_atom_site_label_4
_geom_torsion
_geom_torsion_site_symmetry_1
_geom_torsion_site_symmetry_2
_geom_torsion_site_symmetry_3
_geom_torsion_site_symmetry_4
_geom_torsion_publ_flag
O7 Zn1 O1 C9 170.86(19) . . . . ?
O5 Zn1 O1 C9 -16.8(2) . . . . ?
N1 Zn1 O1 C9 75.8(2) 2_667 . . . ?
N4 Zn1 O1 C9 -98.6(2) 2 . . . ?
O7 Zn1 O5 C18 -25.6(2) . . . . ?
O1 Zn1 O5 C18 163.98(16) . . . . ?
N1 Zn1 O5 C18 71.72(18) 2_667 . . . ?
N4 Zn1 O5 C18 -113.18(18) 2 . . . ?
C6 N2 N3 C7 -0.3(3) . . . . ?
C15 N5 N6 C16 0.3(3) . . . . ?
C5 C1 C2 C3 0.7(4) . . . . ?
C6 C1 C2 C3 -180.0(3) . . . . ?
C4 N1 C3 C2 -0.2(4) . . . . ?
Zn1 N1 C3 C2 -175.3(2) 2_667 . . . ?
C1 C2 C3 N1 -0.7(5) . . . . ?
C3 N1 C4 C5 1.0(4) . . . . ?
Zn1 N1 C4 C5 176.6(2) 2_667 . . . ?
C2 C1 C5 C4 0.1(4) . . . . ?
C6 C1 C5 C4 -179.2(3) . . . . ?
N1 C4 C5 C1 -1.0(5) . . . . ?
N3 N2 C6 O3 -0.2(3) . . . . ?
N3 N2 C6 C1 179.5(3) . . . . ?
C7 O3 C6 N2 0.5(3) . . . . ?
C7 O3 C6 C1 -179.1(2) . . . . ?
C5 C1 C6 N2 -7.6(5) . . . . ?
C2 C1 C6 N2 173.1(3) . . . . ?
C5 C1 C6 O3 172.0(2) . . . . ?
C2 C1 C6 O3 -7.3(4) . . . . ?
N2 N3 C7 O3 0.6(3) . . . . ?
N2 N3 C7 S1 -177.4(2) . . . . ?
C6 O3 C7 N3 -0.7(3) . . . . ?
C6 O3 C7 S1 177.59(19) . . . . ?
C8 S1 C7 N3 -7.1(3) . . . . ?
C8 S1 C7 O3 174.9(2) . . . . ?
C7 S1 C8 C9 -75.7(2) . . . . ?
Zn1 O1 C9 O2 11.4(4) . . . . ?
Zn1 O1 C9 C8 -169.40(18) . . . . ?
S1 C8 C9 O2 -37.9(4) . . . . ?
S1 C8 C9 O1 142.9(2) . . . . ?
C14 C10 C11 C12 2.4(4) . . . . ?
C15 C10 C11 C12 -177.2(2) . . . . ?
C13 N4 C12 C11 -1.0(4) . . . . ?
Zn1 N4 C12 C11 172.9(2) 2 . . . ?
C10 C11 C12 N4 -0.6(4) . . . . ?
C12 N4 C13 C14 1.0(5) . . . . ?
Zn1 N4 C13 C14 -172.4(2) 2 . . . ?
C11 C10 C14 C13 -2.5(4) . . . . ?
C15 C10 C14 C13 177.1(3) . . . . ?
N4 C13 C14 C10 0.8(5) . . . . ?
N6 N5 C15 O6 -0.1(3) . . . . ?
N6 N5 C15 C10 177.3(2) . . . . ?
C16 O6 C15 N5 -0.2(3) . . . . ?
C16 O6 C15 C10 -177.8(2) . . . . ?
C14 C10 C15 N5 -174.7(3) . . . . ?
C11 C10 C15 N5 4.8(4) . . . . ?
C14 C10 C15 O6 2.5(4) . . . . ?
C11 C10 C15 O6 -177.9(2) . . . . ?
N5 N6 C16 O6 -0.4(3) . . . . ?
N5 N6 C16 S2 179.9(2) . . . . ?
C15 O6 C16 N6 0.4(3) . . . . ?
C15 O6 C16 S2 -179.94(18) . . . . ?
C17 S2 C16 N6 -10.1(3) . . . . ?
C17 S2 C16 O6 170.23(19) . . . . ?
C16 S2 C17 C18 -60.2(2) . . . . ?
Zn1 O5 C18 O4 -6.4(3) . . . . ?
Zn1 O5 C18 C17 173.75(18) . . . . ?
S2 C17 C18 O4 153.9(2) . . . . ?
S2 C17 C18 O5 -26.2(3) . . . . ?
